data_4324349
loop_
_publ_author_name
'Partha Halder'
'Tapan Kanti Paine'

_publ_section_title
;
 Rearrangement of the Tris(2-pyridylthio)methanido Ligand in an Iron(II)
 Complex Containing an Fe-C Bond
;
_journal_name_full 'Inorganic Chemistry'
_journal_page_first 708
_journal_page_last 710
_journal_paper_doi 10.1021/ic101913p
_journal_volume 50
_journal_year 2011
_chemical_formula_sum 'C22 H16 F3 Fe N4 O3 S5'
_chemical_formula_weight 657.54
_chemical_name_systematic
; 
 ? 
;
_space_group_IT_number 2
_symmetry_cell_setting triclinic
_symmetry_space_group_name_Hall '-P 1'
_symmetry_space_group_name_H-M 'P -1'
_atom_sites_solution_hydrogens geom
_atom_sites_solution_primary direct
_atom_sites_solution_secondary difmap
_audit_creation_method SHELXL-97
_cell_angle_alpha 97.4360(10)
_cell_angle_beta 94.2590(10)
_cell_angle_gamma 92.1010(10)
_cell_formula_units_Z 2
_cell_length_a 8.9779(5)
_cell_length_b 10.8480(6)
_cell_length_c 13.2027(8)
_cell_measurement_reflns_used 5836
_cell_measurement_temperature 120(2)
_cell_measurement_theta_max 30.27
_cell_measurement_theta_min 2.28
_cell_volume 1270.11(13)
_computing_cell_refinement 'Bruker SMART'
_computing_data_collection 'Bruker SMART'
_computing_data_reduction 'Bruker SAINT'
_computing_molecular_graphics 'Bruker SHELXTL'
_computing_publication_material 'murcury 1.2.4'
_computing_structure_refinement 'SHELXL-97 (Sheldrick, 1997)'
_computing_structure_solution 'SHELXS-97 (Sheldrick, 1990)'
_diffrn_ambient_temperature 120(2)
_diffrn_measured_fraction_theta_full 0.998
_diffrn_measured_fraction_theta_max 0.998
_diffrn_measurement_device_type 'CCD area detector'
_diffrn_measurement_method 'phi and omega scans'
_diffrn_radiation_monochromator graphite
_diffrn_radiation_source 'fine-focus sealed tube'
_diffrn_radiation_type MoK\a
_diffrn_radiation_wavelength 0.71073
_diffrn_reflns_av_R_equivalents 0.0223
_diffrn_reflns_av_sigmaI/netI 0.0270
_diffrn_reflns_limit_h_max 10
_diffrn_reflns_limit_h_min -10
_diffrn_reflns_limit_k_max 12
_diffrn_reflns_limit_k_min -12
_diffrn_reflns_limit_l_max 15
_diffrn_reflns_limit_l_min -15
_diffrn_reflns_number 11995
_diffrn_reflns_theta_full 25.00
_diffrn_reflns_theta_max 25.00
_diffrn_reflns_theta_min 1.56
_exptl_absorpt_coefficient_mu 1.062
_exptl_absorpt_correction_T_max 0.9390
_exptl_absorpt_correction_T_min 0.8570
_exptl_absorpt_correction_type multi-scan
_exptl_absorpt_process_details SADABS
_exptl_crystal_colour 'deep green'
_exptl_crystal_density_diffrn 1.719
_exptl_crystal_description block
_exptl_crystal_F_000 666
_exptl_crystal_size_max 0.15
_exptl_crystal_size_mid 0.10
_exptl_crystal_size_min 0.06
_refine_diff_density_max 1.484
_refine_diff_density_min -0.858
_refine_diff_density_rms 0.105
_refine_ls_extinction_method none
_refine_ls_goodness_of_fit_ref 1.093
_refine_ls_hydrogen_treatment constr
_refine_ls_matrix_type full
_refine_ls_number_parameters 343
_refine_ls_number_reflns 4477
_refine_ls_number_restraints 0
_refine_ls_restrained_S_all 1.093
_refine_ls_R_factor_all 0.0586
_refine_ls_R_factor_gt 0.0527
_refine_ls_shift/su_max 0.000
_refine_ls_shift/su_mean 0.000
_refine_ls_structure_factor_coef Fsqd
_refine_ls_weighting_details 'calc w=1/[\s^2^(Fo^2^)+(0.0952P)^2^+2.2552P] where P=(Fo^2^+2Fc^2^)/3'
_refine_ls_weighting_scheme calc
_refine_ls_wR_factor_gt 0.1528
_refine_ls_wR_factor_ref 0.1586
_reflns_number_gt 3931
_reflns_number_total 4477
_reflns_threshold_expression >2sigma(I)
_cod_data_source_file ic101913p_si_002.cif
_cod_data_source_block ph88_0m
_cod_database_code 4324349

loop_
_symmetry_equiv_pos_as_xyz
'x, y, z'
'-x, -y, -z'

loop_
_atom_site_label
_atom_site_type_symbol
_atom_site_fract_x
_atom_site_fract_y
_atom_site_fract_z
_atom_site_U_iso_or_equiv
_atom_site_adp_type
_atom_site_occupancy
_atom_site_symmetry_multiplicity
_atom_site_calc_flag
_atom_site_refinement_flags
Fe1 Fe 0.96142(6) 0.21793(5) 0.24254(4) 0.02227(19) Uani 1 1 d .
C16 C 0.6686(5) 0.1215(4) 0.3009(3) 0.0326(9) Uani 1 1 d .
H16 H 0.6877 0.0486 0.2595 0.039 Uiso 1 1 calc R
C15 C 0.5382(5) 0.1262(4) 0.3501(4) 0.0374(10) Uani 1 1 d .
H15 H 0.4714 0.0574 0.3423 0.045 Uiso 1 1 calc R
C14 C 0.5083(5) 0.2335(4) 0.4105(3) 0.0335(9) Uani 1 1 d .
H14 H 0.4192 0.2390 0.4422 0.040 Uiso 1 1 calc R
C13 C 0.6104(5) 0.3330(4) 0.4243(3) 0.0314(9) Uani 1 1 d .
H13 H 0.5930 0.4056 0.4665 0.038 Uiso 1 1 calc R
C12 C 0.7405(4) 0.3223(4) 0.3734(3) 0.0269(8) Uani 1 1 d .
C6 C 1.0326(4) 0.3437(4) 0.3608(3) 0.0272(8) Uani 1 1 d .
C7 C 1.0361(5) -0.0361(4) 0.2759(4) 0.0360(10) Uani 1 1 d .
H7 H 0.9872 -0.0591 0.2113 0.043 Uiso 1 1 calc R
C8 C 1.1054(5) -0.1262(4) 0.3239(4) 0.0406(11) Uani 1 1 d .
H8 H 1.1021 -0.2083 0.2927 0.049 Uiso 1 1 calc R
C9 C 1.1801(5) -0.0923(4) 0.4196(4) 0.0387(10) Uani 1 1 d .
H9 H 1.2304 -0.1510 0.4528 0.046 Uiso 1 1 calc R
C10 C 1.1791(5) 0.0286(4) 0.4648(3) 0.0343(10) Uani 1 1 d .
H10 H 1.2270 0.0530 0.5296 0.041 Uiso 1 1 calc R
C11 C 1.1049(4) 0.1147(4) 0.4118(3) 0.0277(9) Uani 1 1 d .
C5 C 1.2493(4) 0.3436(4) 0.2311(3) 0.0250(8) Uani 1 1 d .
C4 C 1.3908(5) 0.3703(4) 0.1989(3) 0.0314(9) Uani 1 1 d .
H4 H 1.4457 0.4430 0.2259 0.038 Uiso 1 1 calc R
C3 C 1.4461(5) 0.2852(5) 0.1257(4) 0.0391(10) Uani 1 1 d .
H3 H 1.5390 0.3002 0.1018 0.047 Uiso 1 1 calc R
C2 C 1.3618(5) 0.1771(5) 0.0881(4) 0.0423(11) Uani 1 1 d .
H2 H 1.3982 0.1183 0.0396 0.051 Uiso 1 1 calc R
C1 C 1.2235(5) 0.1579(4) 0.1235(3) 0.0353(10) Uani 1 1 d .
H1 H 1.1678 0.0850 0.0982 0.042 Uiso 1 1 calc R
C17 C 0.8799(5) 0.4492(4) 0.1326(4) 0.0397(10) Uani 1 1 d .
H17 H 0.9095 0.5072 0.1894 0.048 Uiso 1 1 calc R
C18 C 0.8307(6) 0.4911(5) 0.0411(4) 0.0497(12) Uani 1 1 d .
H18 H 0.8264 0.5757 0.0368 0.060 Uiso 1 1 calc R
C19 C 0.7879(6) 0.4034(6) -0.0438(4) 0.0509(13) Uani 1 1 d .
H19 H 0.7560 0.4291 -0.1060 0.061 Uiso 1 1 calc R
C20 C 0.7930(5) 0.2801(5) -0.0351(4) 0.0437(11) Uani 1 1 d .
H20 H 0.7645 0.2201 -0.0908 0.052 Uiso 1 1 calc R
C21 C 0.8424(5) 0.2458(5) 0.0599(3) 0.0359(10) Uani 1 1 d .
C22 C 0.4044(6) 0.2495(5) 0.8125(4) 0.0498(14) Uani 1 1 d .
N3 N 0.7699(4) 0.2186(3) 0.3106(2) 0.0242(7) Uani 1 1 d .
N2 N 1.0356(4) 0.0838(3) 0.3178(3) 0.0262(7) Uani 1 1 d .
N1 N 1.1656(4) 0.2407(3) 0.1936(2) 0.0251(7) Uani 1 1 d .
N4 N 0.8858(4) 0.3291(3) 0.1410(3) 0.0305(8) Uani 1 1 d .
O1 O 0.4390(5) 0.1663(3) 0.6298(3) 0.0572(10) Uani 1 1 d .
O2 O 0.4013(5) 0.3853(4) 0.6653(4) 0.0803(15) Uani 1 1 d .
O3 O 0.6306(4) 0.3066(3) 0.7249(3) 0.0486(8) Uani 1 1 d .
F1 F 0.4592(6) 0.1529(4) 0.8473(3) 0.0998(16) Uani 1 1 d .
F2 F 0.4329(4) 0.3515(4) 0.8867(3) 0.0780(11) Uani 1 1 d .
F3 F 0.2527(5) 0.2342(5) 0.8026(4) 0.119(2) Uani 1 1 d .
S1 S 1.17822(12) 0.44875(9) 0.32621(8) 0.0328(3) Uani 1 1 d .
S2 S 1.09833(12) 0.26882(10) 0.47032(8) 0.0327(3) Uani 1 1 d .
S3 S 0.87896(12) 0.44233(9) 0.39179(9) 0.0333(3) Uani 1 1 d .
S4 S 0.85857(13) 0.09494(11) 0.09299(8) 0.0370(3) Uani 1 1 d .
S5 S 0.47608(15) 0.28230(11) 0.69535(10) 0.0454(3) Uani 1 1 d .

loop_
_atom_site_aniso_label
_atom_site_aniso_U_11
_atom_site_aniso_U_22
_atom_site_aniso_U_33
_atom_site_aniso_U_23
_atom_site_aniso_U_13
_atom_site_aniso_U_12
Fe1 0.0217(3) 0.0200(3) 0.0248(3) 0.0003(2) 0.0053(2) -0.0002(2)
C16 0.030(2) 0.026(2) 0.041(2) 0.0014(17) 0.0057(18) -0.0036(17)
C15 0.029(2) 0.036(2) 0.048(3) 0.012(2) 0.0055(19) -0.0047(18)
C14 0.022(2) 0.046(3) 0.035(2) 0.0139(19) 0.0061(17) 0.0030(18)
C13 0.026(2) 0.038(2) 0.031(2) 0.0037(17) 0.0028(17) 0.0068(17)
C12 0.025(2) 0.026(2) 0.029(2) 0.0048(16) 0.0012(16) 0.0005(16)
C6 0.027(2) 0.0229(19) 0.031(2) -0.0001(16) 0.0074(16) -0.0013(16)
C7 0.035(2) 0.034(2) 0.038(2) 0.0032(19) 0.0043(19) 0.0046(19)
C8 0.040(3) 0.030(2) 0.052(3) 0.005(2) 0.009(2) 0.0057(19)
C9 0.031(2) 0.038(2) 0.052(3) 0.021(2) 0.007(2) 0.0059(19)
C10 0.026(2) 0.040(2) 0.039(2) 0.0143(19) 0.0036(18) -0.0020(18)
C11 0.0180(18) 0.030(2) 0.037(2) 0.0120(17) 0.0057(16) -0.0006(15)
C5 0.0220(19) 0.026(2) 0.0281(19) 0.0052(16) 0.0056(15) 0.0025(15)
C4 0.025(2) 0.033(2) 0.038(2) 0.0104(18) 0.0055(17) -0.0028(17)
C3 0.026(2) 0.053(3) 0.042(2) 0.013(2) 0.0136(18) 0.003(2)
C2 0.042(3) 0.045(3) 0.041(3) -0.003(2) 0.017(2) 0.008(2)
C1 0.034(2) 0.033(2) 0.038(2) -0.0020(18) 0.0094(18) 0.0024(18)
C17 0.036(2) 0.041(3) 0.043(3) 0.009(2) 0.004(2) -0.001(2)
C18 0.043(3) 0.051(3) 0.059(3) 0.020(3) 0.003(2) 0.003(2)
C19 0.040(3) 0.073(4) 0.042(3) 0.018(3) -0.002(2) 0.000(3)
C20 0.035(2) 0.064(3) 0.032(2) 0.008(2) -0.0005(19) 0.005(2)
C21 0.024(2) 0.051(3) 0.033(2) 0.006(2) 0.0023(17) 0.0057(19)
C22 0.045(3) 0.057(3) 0.041(3) -0.010(2) 0.013(2) -0.033(3)
N3 0.0220(16) 0.0246(16) 0.0260(16) 0.0032(13) 0.0026(13) 0.0012(13)
N2 0.0230(16) 0.0265(17) 0.0298(17) 0.0063(14) 0.0034(13) 0.0007(13)
N1 0.0237(17) 0.0283(17) 0.0239(16) 0.0035(13) 0.0057(13) 0.0011(13)
N4 0.0240(17) 0.036(2) 0.0316(18) 0.0050(15) 0.0036(14) 0.0029(14)
O1 0.091(3) 0.0342(18) 0.0406(19) -0.0036(15) -0.0120(19) -0.0103(18)
O2 0.082(3) 0.046(2) 0.107(4) 0.019(2) -0.045(3) 0.003(2)
O3 0.0346(18) 0.053(2) 0.058(2) 0.0059(17) 0.0100(15) -0.0004(15)
F1 0.159(5) 0.079(3) 0.061(2) 0.027(2) -0.005(3) -0.042(3)
F2 0.070(2) 0.088(3) 0.065(2) -0.0309(19) 0.0242(18) -0.021(2)
F3 0.058(2) 0.151(4) 0.132(4) -0.037(3) 0.037(3) -0.054(3)
S1 0.0314(6) 0.0252(5) 0.0409(6) -0.0011(4) 0.0107(4) -0.0064(4)
S2 0.0352(6) 0.0295(5) 0.0327(6) 0.0038(4) 0.0002(4) -0.0015(4)
S3 0.0272(5) 0.0254(5) 0.0451(6) -0.0066(4) 0.0077(4) 0.0005(4)
S4 0.0372(6) 0.0381(6) 0.0331(6) -0.0044(5) 0.0004(5) 0.0024(5)
S5 0.0526(8) 0.0366(6) 0.0446(7) 0.0022(5) -0.0042(6) -0.0007(5)

loop_
_atom_type_symbol
_atom_type_description
_atom_type_scat_dispersion_real
_atom_type_scat_dispersion_imag
_atom_type_scat_source
C C 0.0033 0.0016 'International Tables Vol C Tables 4.2.6.8 and 6.1.1.4'
H H 0.0000 0.0000 'International Tables Vol C Tables 4.2.6.8 and 6.1.1.4'
N N 0.0061 0.0033 'International Tables Vol C Tables 4.2.6.8 and 6.1.1.4'
O O 0.0106 0.0060 'International Tables Vol C Tables 4.2.6.8 and 6.1.1.4'
F F 0.0171 0.0103 'International Tables Vol C Tables 4.2.6.8 and 6.1.1.4'
S S 0.1246 0.1234 'International Tables Vol C Tables 4.2.6.8 and 6.1.1.4'
Fe Fe 0.3463 0.8444 'International Tables Vol C Tables 4.2.6.8 and 6.1.1.4'

loop_
_geom_angle_atom_site_label_1
_geom_angle_atom_site_label_2
_geom_angle_atom_site_label_3
_geom_angle
N2 Fe1 C6 90.20(15)
N2 Fe1 N3 91.52(13)
C6 Fe1 N3 84.27(15)
N2 Fe1 N1 89.24(13)
C6 Fe1 N1 85.91(15)
N3 Fe1 N1 170.16(13)
N2 Fe1 N4 168.57(14)
C6 Fe1 N4 100.67(15)
N3 Fe1 N4 93.08(13)
N1 Fe1 N4 88.03(13)
N2 Fe1 S4 98.54(10)
C6 Fe1 S4 171.11(12)
N3 Fe1 S4 93.84(10)
N1 Fe1 S4 95.76(10)
N4 Fe1 S4 70.72(11)
N3 C16 C15 122.6(4)
N3 C16 H16 118.7
C15 C16 H16 118.7
C16 C15 C14 119.2(4)
C16 C15 H15 120.4
C14 C15 H15 120.4
C15 C14 C13 119.8(4)
C15 C14 H14 120.1
C13 C14 H14 120.1
C14 C13 C12 118.4(4)
C14 C13 H13 120.8
C12 C13 H13 120.8
N3 C12 C13 122.8(4)
N3 C12 S3 116.4(3)
C13 C12 S3 120.8(3)
S3 C6 S2 111.0(2)
S3 C6 S1 104.8(2)
S2 C6 S1 110.8(2)
S3 C6 Fe1 108.0(2)
S2 C6 Fe1 110.88(19)
S1 C6 Fe1 111.1(2)
N2 C7 C8 123.3(4)
N2 C7 H7 118.4
C8 C7 H7 118.4
C7 C8 C9 118.7(4)
C7 C8 H8 120.7
C9 C8 H8 120.7
C10 C9 C8 119.2(4)
C10 C9 H9 120.4
C8 C9 H9 120.4
C9 C10 C11 118.8(4)
C9 C10 H10 120.6
C11 C10 H10 120.6
N2 C11 C10 122.5(4)
N2 C11 S2 118.2(3)
C10 C11 S2 119.2(3)
N1 C5 C4 123.1(4)
N1 C5 S1 118.1(3)
C4 C5 S1 118.7(3)
C3 C4 C5 117.9(4)
C3 C4 H4 121.1
C5 C4 H4 121.1
C4 C3 C2 119.4(4)
C4 C3 H3 120.3
C2 C3 H3 120.3
C1 C2 C3 119.2(4)
C1 C2 H2 120.4
C3 C2 H2 120.4
N1 C1 C2 122.6(4)
N1 C1 H1 118.7
C2 C1 H1 118.7
N4 C17 C18 121.8(5)
N4 C17 H17 119.1
C18 C17 H17 119.1
C17 C18 C19 118.6(5)
C17 C18 H18 120.7
C19 C18 H18 120.7
C20 C19 C18 119.6(5)
C20 C19 H19 120.2
C18 C19 H19 120.2
C19 C20 C21 118.2(5)
C19 C20 H20 120.9
C21 C20 H20 120.9
N4 C21 C20 122.5(5)
N4 C21 S4 109.6(3)
C20 C21 S4 127.9(4)
F1 C22 F3 108.6(5)
F1 C22 F2 108.5(5)
F3 C22 F2 104.2(5)
F1 C22 S5 114.0(4)
F3 C22 S5 111.4(4)
F2 C22 S5 109.5(3)
C12 N3 C16 117.2(3)
C12 N3 Fe1 118.0(3)
C16 N3 Fe1 124.8(3)
C11 N2 C7 117.4(4)
C11 N2 Fe1 118.6(3)
C7 N2 Fe1 123.5(3)
C5 N1 C1 117.8(3)
C5 N1 Fe1 118.8(3)
C1 N1 Fe1 123.4(3)
C17 N4 C21 119.2(4)
C17 N4 Fe1 139.3(3)
C21 N4 Fe1 101.2(3)
C5 S1 C6 97.11(18)
C11 S2 C6 100.32(18)
C12 S3 C6 95.80(18)
C21 S4 Fe1 78.13(15)
O2 S5 O3 114.3(3)
O2 S5 O1 114.6(3)
O3 S5 O1 115.2(3)
O2 S5 C22 107.2(3)
O3 S5 C22 102.1(2)
O1 S5 C22 101.2(2)

loop_
_geom_bond_atom_site_label_1
_geom_bond_atom_site_label_2
_geom_bond_distance
Fe1 N2 1.974(3)
Fe1 C6 1.986(4)
Fe1 N3 1.998(3)
Fe1 N1 2.005(3)
Fe1 N4 2.014(3)
Fe1 S4 2.3427(12)
C16 N3 1.354(5)
C16 C15 1.380(6)
C16 H16 0.9300
C15 C14 1.370(7)
C15 H15 0.9300
C14 C13 1.375(6)
C14 H14 0.9300
C13 C12 1.391(6)
C13 H13 0.9300
C12 N3 1.355(5)
C12 S3 1.747(4)
C6 S3 1.815(4)
C6 S2 1.820(4)
C6 S1 1.825(4)
C7 N2 1.346(6)
C7 C8 1.374(7)
C7 H7 0.9300
C8 C9 1.385(7)
C8 H8 0.9300
C9 C10 1.370(7)
C9 H9 0.9300
C10 C11 1.397(6)
C10 H10 0.9300
C11 N2 1.342(5)
C11 S2 1.754(4)
C5 N1 1.341(5)
C5 C4 1.401(6)
C5 S1 1.757(4)
C4 C3 1.381(6)
C4 H4 0.9300
C3 C2 1.386(7)
C3 H3 0.9300
C2 C1 1.377(7)
C2 H2 0.9300
C1 N1 1.350(5)
C1 H1 0.9300
C17 N4 1.325(6)
C17 C18 1.392(7)
C17 H17 0.9300
C18 C19 1.393(8)
C18 H18 0.9300
C19 C20 1.360(8)
C19 H19 0.9300
C20 C21 1.399(6)
C20 H20 0.9300
C21 N4 1.333(6)
C21 S4 1.756(5)
C22 F1 1.296(7)
C22 F3 1.360(6)
C22 F2 1.383(6)
C22 S5 1.790(5)
O1 S5 1.445(3)
O2 S5 1.409(4)
O3 S5 1.419(4)
